data_1507739
loop_
_publ_author_name
'Tong, Benny Meng Kiat'
'Chen, Hui'
'Chong, Sin Yee'
'Heng, Yi Li'
'Chiba, Shunsuke'

_publ_contact_author
;
Dr Shunsuke Chiba
Division of Chemistry and Biological Chemistry
School of Physical and Mathematical Sciences
Nanyang Technological University
21 Nanyang Link
Singapore 637371
Singapore
;
_publ_section_title
;
 Formal [4 + 1]- and [5 + 1]-annulation by an s(n)2-conjugate addition
 sequence: stereoselective synthesis of highly substituted carbocycles.
;
_journal_issue 11
_journal_name_full 'Organic letters'
_journal_page_first 2826
_journal_page_last 2829
_journal_paper_doi 10.1021/ol301044e
_journal_volume 14
_journal_year 2012
_chemical_formula_moiety 'C17 H18 N2 O2'
_chemical_formula_sum 'C17 H18 N2 O2'
_chemical_formula_weight 282.33
_chemical_name_systematic
; 
 ? 
;
_space_group_IT_number 14
_symmetry_cell_setting monoclinic
_symmetry_space_group_name_Hall '-P 2ybc'
_symmetry_space_group_name_H-M 'P 1 21/c 1'
_atom_sites_solution_hydrogens geom
_atom_sites_solution_primary direct
_atom_sites_solution_secondary difmap
_audit_creation_method SHELXL-97
_cell_angle_alpha 90.00
_cell_angle_beta 102.252(3)
_cell_angle_gamma 90.00
_cell_formula_units_Z 4
_cell_length_a 10.0332(5)
_cell_length_b 6.9108(4)
_cell_length_c 22.1287(12)
_cell_measurement_reflns_used 5280
_cell_measurement_temperature 103(2)
_cell_measurement_theta_max 31.08
_cell_measurement_theta_min 2.49
_cell_volume 1499.40(14)
_computing_cell_refinement 'Bruker SAINT'
_computing_data_collection 'Bruker APEX2'
_computing_data_reduction 'Bruker SAINT'
_computing_molecular_graphics 'Bruker SHELXTL'
_computing_publication_material 'Bruker SHELXTL'
_computing_structure_refinement 'SHELXL-97 (Sheldrick, 2008)'
_computing_structure_solution 'SHELXS-97 (Sheldrick, 2008)'
_diffrn_ambient_temperature 103(2)
_diffrn_measured_fraction_theta_full 0.995
_diffrn_measured_fraction_theta_max 0.995
_diffrn_measurement_device_type 'Bruker APEX-II CCD'
_diffrn_measurement_method '\f and \w scans'
_diffrn_radiation_monochromator graphite
_diffrn_radiation_source 'fine-focus sealed tube'
_diffrn_radiation_type MoK\a
_diffrn_radiation_wavelength 0.71073
_diffrn_reflns_av_R_equivalents 0.0395
_diffrn_reflns_av_sigmaI/netI 0.0381
_diffrn_reflns_limit_h_max 14
_diffrn_reflns_limit_h_min -15
_diffrn_reflns_limit_k_max 10
_diffrn_reflns_limit_k_min -10
_diffrn_reflns_limit_l_max 33
_diffrn_reflns_limit_l_min -33
_diffrn_reflns_number 23354
_diffrn_reflns_theta_full 32.22
_diffrn_reflns_theta_max 32.22
_diffrn_reflns_theta_min 1.88
_exptl_absorpt_coefficient_mu 0.083
_exptl_absorpt_correction_T_max 0.9723
_exptl_absorpt_correction_T_min 0.9676
_exptl_absorpt_correction_type multi-scan
_exptl_absorpt_process_details sadabs
_exptl_crystal_colour colourless
_exptl_crystal_density_diffrn 1.251
_exptl_crystal_density_method 'not measured'
_exptl_crystal_description block
_exptl_crystal_F_000 600
_exptl_crystal_size_max 0.40
_exptl_crystal_size_mid 0.36
_exptl_crystal_size_min 0.34
_refine_diff_density_max 0.530
_refine_diff_density_min -0.308
_refine_diff_density_rms 0.120
_refine_ls_extinction_method none
_refine_ls_goodness_of_fit_ref 1.069
_refine_ls_hydrogen_treatment constr
_refine_ls_matrix_type full
_refine_ls_number_parameters 191
_refine_ls_number_reflns 5277
_refine_ls_number_restraints 0
_refine_ls_restrained_S_all 1.069
_refine_ls_R_factor_all 0.0663
_refine_ls_R_factor_gt 0.0466
_refine_ls_shift/su_max 0.001
_refine_ls_shift/su_mean 0.000
_refine_ls_structure_factor_coef Fsqd
_refine_ls_weighting_details 'calc w=1/[\s^2^(Fo^2^)+(0.0740P)^2^+0.1796P] where P=(Fo^2^+2Fc^2^)/3'
_refine_ls_weighting_scheme calc
_refine_ls_wR_factor_gt 0.1226
_refine_ls_wR_factor_ref 0.1390
_reflns_number_gt 4009
_reflns_number_total 5277
_reflns_threshold_expression >2sigma(I)
_cod_data_source_file ol301044e_si_005.cif
_cod_data_source_block 3la'
_cod_depositor_comments
;
The following automatic conversions were performed:

'_symmetry_cell_setting' value 'Monoclinic' changed to 'monoclinic'
according to /home/saulius/struct/CIF-dictionaries/cif_core.dic
dictionary named 'cif_core.dic' version 2.4.1 from 2010-06-29.

Automatic conversion script
Id: cif_fix_values 1715 2011-07-08 13:25:40Z adriana 
;
_cod_original_sg_symbol_H-M P2(1)/c
_cod_database_code 1507739

loop_
_symmetry_equiv_pos_as_xyz
'x, y, z'
'-x, y+1/2, -z+1/2'
'-x, -y, -z'
'x, -y-1/2, z-1/2'

loop_
_atom_site_label
_atom_site_type_symbol
_atom_site_fract_x
_atom_site_fract_y
_atom_site_fract_z
_atom_site_U_iso_or_equiv
_atom_site_adp_type
_atom_site_occupancy
_atom_site_symmetry_multiplicity
_atom_site_calc_flag
_atom_site_refinement_flags
C1 C 0.27774(9) 0.25279(14) 0.30605(4) 0.01554(19) Uani 1 1 d .
C2 C 0.32148(10) 0.09135(14) 0.26253(4) 0.01534(19) Uani 1 1 d .
H2 H 0.4213 0.1059 0.2641 0.018 Uiso 1 1 calc R
C3 C 0.29951(10) -0.10023(15) 0.29380(4) 0.01661(19) Uani 1 1 d .
H3A H 0.3662 -0.1986 0.2867 0.020 Uiso 1 1 calc R
H3B H 0.2062 -0.1501 0.2777 0.020 Uiso 1 1 calc R
C4 C 0.32068(10) -0.05105(15) 0.36279(4) 0.01738(19) Uani 1 1 d .
H4 H 0.4195 -0.0223 0.3790 0.021 Uiso 1 1 calc R
C5 C 0.23984(11) 0.13825(15) 0.36073(4) 0.0186(2) Uani 1 1 d .
H5A H 0.2672 0.2105 0.4000 0.022 Uiso 1 1 calc R
H5B H 0.1406 0.1125 0.3529 0.022 Uiso 1 1 calc R
C6 C 0.16147(10) 0.37315(15) 0.27491(4) 0.01723(19) Uani 1 1 d .
C7 C 0.39521(10) 0.38075(15) 0.32985(4) 0.0181(2) Uani 1 1 d .
C8 C 0.24676(10) 0.10341(14) 0.19521(4) 0.01636(19) Uani 1 1 d .
H8A H 0.2710 -0.0105 0.1726 0.020 Uiso 1 1 calc R
H8B H 0.1472 0.0994 0.1931 0.020 Uiso 1 1 calc R
C9 C 0.28114(10) 0.28497(15) 0.16423(4) 0.01711(19) Uani 1 1 d .
C10 C 0.22315(12) 0.47240(18) 0.07216(5) 0.0263(2) Uani 1 1 d .
H10A H 0.2126 0.4471 0.0274 0.032 Uiso 1 1 calc R
H10B H 0.3134 0.5331 0.0875 0.032 Uiso 1 1 calc R
C11 C 0.11242(15) 0.6067(2) 0.08263(7) 0.0401(3) Uani 1 1 d .
H11A H 0.0237 0.5428 0.0698 0.060 Uiso 1 1 calc R
H11B H 0.1137 0.7248 0.0583 0.060 Uiso 1 1 calc R
H11C H 0.1277 0.6399 0.1266 0.060 Uiso 1 1 calc R
C12 C 0.27628(10) -0.20213(15) 0.40359(4) 0.0176(2) Uani 1 1 d .
C13 C 0.14535(11) -0.27967(16) 0.38967(5) 0.0206(2) Uani 1 1 d .
H13 H 0.0826 -0.2366 0.3538 0.025 Uiso 1 1 calc R
C14 C 0.10480(13) -0.41864(17) 0.42717(5) 0.0258(2) Uani 1 1 d .
H14 H 0.0151 -0.4704 0.4168 0.031 Uiso 1 1 calc R
C15 C 0.19500(13) -0.48220(17) 0.47980(5) 0.0279(3) Uani 1 1 d .
H15 H 0.1672 -0.5777 0.5054 0.033 Uiso 1 1 calc R
C16 C 0.32546(14) -0.40662(19) 0.49502(5) 0.0293(3) Uani 1 1 d .
H16 H 0.3872 -0.4494 0.5312 0.035 Uiso 1 1 calc R
C17 C 0.36631(12) -0.26689(18) 0.45692(5) 0.0248(2) Uani 1 1 d .
H17 H 0.4561 -0.2155 0.4674 0.030 Uiso 1 1 calc R
N1 N 0.06860(9) 0.46096(15) 0.25054(4) 0.0241(2) Uani 1 1 d .
N2 N 0.48847(9) 0.47267(15) 0.35064(4) 0.0254(2) Uani 1 1 d .
O1 O 0.35530(8) 0.41175(12) 0.18942(4) 0.02377(18) Uani 1 1 d .
O2 O 0.21509(8) 0.29131(11) 0.10467(3) 0.02306(18) Uani 1 1 d .

loop_
_atom_site_aniso_label
_atom_site_aniso_U_11
_atom_site_aniso_U_22
_atom_site_aniso_U_33
_atom_site_aniso_U_23
_atom_site_aniso_U_13
_atom_site_aniso_U_12
C1 0.0156(4) 0.0141(4) 0.0163(4) -0.0007(3) 0.0021(3) 0.0005(3)
C2 0.0148(4) 0.0152(5) 0.0164(4) -0.0007(3) 0.0040(3) 0.0020(3)
C3 0.0186(4) 0.0154(5) 0.0161(4) 0.0014(3) 0.0044(3) 0.0034(3)
C4 0.0160(4) 0.0193(5) 0.0162(4) 0.0007(3) 0.0020(3) 0.0016(4)
C5 0.0223(5) 0.0177(5) 0.0168(4) -0.0007(4) 0.0066(4) 0.0005(4)
C6 0.0171(4) 0.0159(5) 0.0188(4) -0.0028(3) 0.0040(3) -0.0011(3)
C7 0.0185(4) 0.0180(5) 0.0176(4) 0.0000(3) 0.0030(4) 0.0023(4)
C8 0.0170(4) 0.0160(5) 0.0159(4) -0.0006(3) 0.0030(3) -0.0005(3)
C9 0.0162(4) 0.0193(5) 0.0161(4) 0.0009(3) 0.0040(3) 0.0026(4)
C10 0.0302(6) 0.0271(6) 0.0219(5) 0.0099(4) 0.0067(4) 0.0000(5)
C11 0.0398(7) 0.0337(7) 0.0506(8) 0.0215(6) 0.0183(6) 0.0092(6)
C12 0.0215(5) 0.0177(5) 0.0133(4) 0.0012(3) 0.0032(3) 0.0055(4)
C13 0.0232(5) 0.0198(5) 0.0185(4) 0.0029(4) 0.0034(4) 0.0022(4)
C14 0.0324(6) 0.0214(6) 0.0256(5) 0.0025(4) 0.0111(4) 0.0004(4)
C15 0.0444(7) 0.0211(6) 0.0219(5) 0.0055(4) 0.0159(5) 0.0086(5)
C16 0.0404(7) 0.0318(7) 0.0154(4) 0.0058(4) 0.0053(4) 0.0170(5)
C17 0.0255(5) 0.0309(6) 0.0164(4) 0.0015(4) 0.0010(4) 0.0087(4)
N1 0.0216(4) 0.0227(5) 0.0267(5) -0.0028(4) 0.0022(4) 0.0023(4)
N2 0.0217(4) 0.0289(5) 0.0246(5) -0.0033(4) 0.0022(4) -0.0027(4)
O1 0.0223(4) 0.0245(4) 0.0233(4) 0.0022(3) 0.0021(3) -0.0068(3)
O2 0.0304(4) 0.0213(4) 0.0159(3) 0.0031(3) 0.0015(3) -0.0016(3)

loop_
_atom_type_symbol
_atom_type_description
_atom_type_scat_dispersion_real
_atom_type_scat_dispersion_imag
_atom_type_scat_source
C C 0.0033 0.0016 'International Tables Vol C Tables 4.2.6.8 and 6.1.1.4'
H H 0.0000 0.0000 'International Tables Vol C Tables 4.2.6.8 and 6.1.1.4'
N N 0.0061 0.0033 'International Tables Vol C Tables 4.2.6.8 and 6.1.1.4'
O O 0.0106 0.0060 'International Tables Vol C Tables 4.2.6.8 and 6.1.1.4'

loop_
_geom_angle_atom_site_label_1
_geom_angle_atom_site_label_2
_geom_angle_atom_site_label_3
_geom_angle
C7 C1 C6 108.66(8)
C7 C1 C5 109.55(8)
C6 C1 C5 110.43(8)
C7 C1 C2 109.44(8)
C6 C1 C2 113.77(8)
C5 C1 C2 104.90(8)
C8 C2 C3 113.67(8)
C8 C2 C1 114.29(8)
C3 C2 C1 104.33(7)
C8 C2 H2 108.1
C3 C2 H2 108.1
C1 C2 H2 108.1
C2 C3 C4 104.79(8)
C2 C3 H3A 110.8
C4 C3 H3A 110.8
C2 C3 H3B 110.8
C4 C3 H3B 110.8
H3A C3 H3B 108.9
C12 C4 C3 116.50(9)
C12 C4 C5 112.74(8)
C3 C4 C5 101.45(8)
C12 C4 H4 108.6
C3 C4 H4 108.6
C5 C4 H4 108.6
C4 C5 C1 103.97(8)
C4 C5 H5A 111.0
C1 C5 H5A 111.0
C4 C5 H5B 111.0
C1 C5 H5B 111.0
H5A C5 H5B 109.0
N1 C6 C1 177.67(11)
N2 C7 C1 176.39(11)
C9 C8 C2 112.27(8)
C9 C8 H8A 109.2
C2 C8 H8A 109.2
C9 C8 H8B 109.2
C2 C8 H8B 109.2
H8A C8 H8B 107.9
O1 C9 O2 123.82(9)
O1 C9 C8 124.99(9)
O2 C9 C8 111.16(8)
O2 C10 C11 109.54(9)
O2 C10 H10A 109.8
C11 C10 H10A 109.8
O2 C10 H10B 109.8
C11 C10 H10B 109.8
H10A C10 H10B 108.2
C10 C11 H11A 109.5
C10 C11 H11B 109.5
H11A C11 H11B 109.5
C10 C11 H11C 109.5
H11A C11 H11C 109.5
H11B C11 H11C 109.5
C13 C12 C17 118.29(10)
C13 C12 C4 121.27(9)
C17 C12 C4 120.44(10)
C14 C13 C12 121.18(10)
C14 C13 H13 119.4
C12 C13 H13 119.4
C13 C14 C15 120.04(11)
C13 C14 H14 120.0
C15 C14 H14 120.0
C16 C15 C14 120.03(11)
C16 C15 H15 120.0
C14 C15 H15 120.0
C15 C16 C17 119.80(10)
C15 C16 H16 120.1
C17 C16 H16 120.1
C12 C17 C16 120.66(11)
C12 C17 H17 119.7
C16 C17 H17 119.7
C9 O2 C10 116.45(8)

loop_
_geom_bond_atom_site_label_1
_geom_bond_atom_site_label_2
_geom_bond_distance
C1 C7 1.4782(14)
C1 C6 1.4786(14)
C1 C5 1.5591(14)
C1 C2 1.5950(13)
C2 C8 1.5213(13)
C2 C3 1.5314(14)
C2 H2 1.0000
C3 C4 1.5343(13)
C3 H3A 0.9900
C3 H3B 0.9900
C4 C12 1.5081(14)
C4 C5 1.5348(15)
C4 H4 1.0000
C5 H5A 0.9900
C5 H5B 0.9900
C6 N1 1.1463(14)
C7 N2 1.1437(14)
C8 C9 1.5045(14)
C8 H8A 0.9900
C8 H8B 0.9900
C9 O1 1.2067(12)
C9 O2 1.3443(12)
C10 O2 1.4543(13)
C10 C11 1.5027(19)
C10 H10A 0.9900
C10 H10B 0.9900
C11 H11A 0.9800
C11 H11B 0.9800
C11 H11C 0.9800
C12 C13 1.3914(15)
C12 C17 1.3987(14)
C13 C14 1.3856(15)
C13 H13 0.9500
C14 C15 1.3860(16)
C14 H14 0.9500
C15 C16 1.3829(19)
C15 H15 0.9500
C16 C17 1.3993(17)
C16 H16 0.9500
C17 H17 0.9500
